data_7008696
loop_
_publ_author_name
'Weitzer, Markus'
'Brooker, Sally'

_publ_section_title
;
 Dimetallic complexes of a structurally versatile pyridazine-containing
 Schiff-base macrocyclic ligand with pendant pyridine arms.
;
_journal_issue 14
_journal_name_full 'Dalton transactions (Cambridge, England : 2003)'
_journal_page_first 2448
_journal_page_last 2454
_journal_paper_doi 10.1039/b506051f
_journal_year 2005
_chemical_formula_sum 'C40 H50 Cl4 Mn2 N16 O17'
_chemical_formula_weight 1278.64
_chemical_name_systematic
;
?
;
_space_group_IT_number 14
_symmetry_cell_setting monoclinic
_symmetry_space_group_name_Hall '-P 2ybc'
_symmetry_space_group_name_H-M 'P 1 21/c 1'
_atom_sites_solution_hydrogens geom
_atom_sites_solution_primary direct
_atom_sites_solution_secondary difmap
_audit_creation_method SHELXL-97
_cell_angle_alpha 90.00
_cell_angle_beta 98.4380(10)
_cell_angle_gamma 90.00
_cell_formula_units_Z 4
_cell_length_a 14.0752(3)
_cell_length_b 18.0620(3)
_cell_length_c 20.9482(4)
_cell_measurement_temperature 84(2)
_cell_volume 5267.93(17)
_computing_structure_refinement 'SHELXL-97 (Sheldrick, 1997)'
_computing_structure_solution 'SHELXS-97 (Sheldrick, 1990)'
_diffrn_ambient_temperature 84(2)
_diffrn_measured_fraction_theta_full 0.993
_diffrn_measured_fraction_theta_max 0.993
_diffrn_measurement_device_type 'Bruker SMART area detector'
_diffrn_measurement_method 'CCD area detector'
_diffrn_radiation_monochromator graphite
_diffrn_radiation_source 'fine-focus sealed tube'
_diffrn_radiation_type MoK\a
_diffrn_radiation_wavelength 0.71073
_diffrn_reflns_av_R_equivalents 0.0417
_diffrn_reflns_av_sigmaI/netI 0.0543
_diffrn_reflns_limit_h_max 17
_diffrn_reflns_limit_h_min -17
_diffrn_reflns_limit_k_max 22
_diffrn_reflns_limit_k_min 0
_diffrn_reflns_limit_l_max 26
_diffrn_reflns_limit_l_min 0
_diffrn_reflns_number 31477
_diffrn_reflns_theta_full 26.40
_diffrn_reflns_theta_max 26.40
_diffrn_reflns_theta_min 1.46
_exptl_absorpt_coefficient_mu 0.768
_exptl_absorpt_correction_T_max 0.904
_exptl_absorpt_correction_T_min 0.819
_exptl_absorpt_correction_type multi-scan
_exptl_absorpt_process_details 'SADABS (Bruker AXS Inc., 2000)'
_exptl_crystal_colour orange
_exptl_crystal_density_diffrn 1.612
_exptl_crystal_density_method 'not measured'
_exptl_crystal_description needle
_exptl_crystal_F_000 2624
_exptl_crystal_size_max 0.46
_exptl_crystal_size_mid 0.18
_exptl_crystal_size_min 0.12
_refine_diff_density_max 1.034
_refine_diff_density_min -0.707
_refine_diff_density_rms 0.091
_refine_ls_extinction_method none
_refine_ls_goodness_of_fit_ref 1.091
_refine_ls_hydrogen_treatment constr
_refine_ls_matrix_type full
_refine_ls_number_parameters 726
_refine_ls_number_reflns 10740
_refine_ls_number_restraints 0
_refine_ls_restrained_S_all 1.091
_refine_ls_R_factor_all 0.0917
_refine_ls_R_factor_gt 0.0621
_refine_ls_shift/su_max 0.001
_refine_ls_shift/su_mean 0.000
_refine_ls_structure_factor_coef Fsqd
_refine_ls_weighting_details 'calc w=1/[\s^2^(Fo^2^)+(0.0380P)^2^+17.6280P] where P=(Fo^2^+2Fc^2^)/3'
_refine_ls_weighting_scheme calc
_refine_ls_wR_factor_gt 0.1271
_refine_ls_wR_factor_ref 0.1416
_reflns_number_gt 8020
_reflns_number_total 10740
_reflns_threshold_expression >2sigma(I)
_cod_data_source_file b506051f.txt
_cod_data_source_block mw64n
_cod_depositor_comments
;
The following automatic conversions were performed:
'_symmetry_cell_setting' value 'Monoclinic' changed to 'monoclinic'
according to '/home/saulius/struct/CIF-dictionaries/cif_core.dic'
dictionary named 'cif_core.dic' version 2.4.1 from 2010-06-29.

Automatic conversion script
Id: cif_fix_enum 1527 2010-12-29 10:47:43Z saulius 
;
_cod_original_sg_symbol_H-M P2(1)/c
_cod_database_code 7008696

loop_
_symmetry_equiv_pos_as_xyz
'x, y, z'
'-x, y+1/2, -z+1/2'
'-x, -y, -z'
'x, -y-1/2, z-1/2'

loop_
_atom_site_label
_atom_site_type_symbol
_atom_site_fract_x
_atom_site_fract_y
_atom_site_fract_z
_atom_site_U_iso_or_equiv
_atom_site_adp_type
_atom_site_occupancy
_atom_site_symmetry_multiplicity
_atom_site_calc_flag
_atom_site_refinement_flags
_atom_site_disorder_assembly
_atom_site_disorder_group
Mn1 Mn 0.61857(4) 0.44393(3) 0.23432(3) 0.02117(15) Uani 1 1 d . . .
Mn2 Mn 0.91499(4) 0.37058(3) 0.23675(3) 0.01767(14) Uani 1 1 d . . .
N1 N 0.6977(2) 0.33978(17) 0.29353(16) 0.0201(7) Uani 1 1 d . . .
N2 N 0.7850(2) 0.31264(17) 0.28807(16) 0.0189(7) Uani 1 1 d . . .
C2 C 0.8124(3) 0.2482(2) 0.31731(19) 0.0185(8) Uani 1 1 d . . .
C3 C 0.7563(3) 0.2090(2) 0.3553(2) 0.0237(9) Uani 1 1 d . . .
H3 H 0.7782 0.1640 0.3760 0.028 Uiso 1 1 calc R . .
C4 C 0.6682(3) 0.2380(2) 0.3616(2) 0.0261(9) Uani 1 1 d . . .
H4 H 0.6273 0.2144 0.3877 0.031 Uiso 1 1 calc R . .
C5 C 0.6405(3) 0.3034(2) 0.3284(2) 0.0223(9) Uani 1 1 d . . .
C6 C 0.5438(3) 0.3342(2) 0.3275(2) 0.0271(9) Uani 1 1 d . . .
H6 H 0.4998 0.3114 0.3517 0.033 Uiso 1 1 calc R . .
N3 N 0.5195(2) 0.39130(19) 0.29433(18) 0.0262(8) Uani 1 1 d . . .
C7 C 0.4209(3) 0.4195(3) 0.2864(2) 0.0334(11) Uani 1 1 d . . .
H7A H 0.4178 0.4650 0.3124 0.040 Uiso 1 1 calc R . .
H7B H 0.3776 0.3820 0.3012 0.040 Uiso 1 1 calc R . .
C8 C 0.3900(3) 0.4363(2) 0.2153(2) 0.0345(11) Uani 1 1 d . . .
H8A H 0.3791 0.3890 0.1914 0.041 Uiso 1 1 calc R . .
H8B H 0.3283 0.4634 0.2102 0.041 Uiso 1 1 calc R . .
N4 N 0.4621(2) 0.48114(19) 0.18618(19) 0.0273(8) Uani 1 1 d . . .
C30 C 0.4574(3) 0.4634(2) 0.1172(2) 0.0333(11) Uani 1 1 d . . .
H30A H 0.4925 0.5018 0.0963 0.040 Uiso 1 1 calc R . .
H30B H 0.3895 0.4644 0.0965 0.040 Uiso 1 1 calc R . .
C31 C 0.4999(3) 0.3883(2) 0.1065(2) 0.0288(10) Uani 1 1 d . . .
C32 C 0.4739(3) 0.3512(3) 0.0488(2) 0.0359(11) Uani 1 1 d . . .
H32 H 0.4321 0.3739 0.0147 0.043 Uiso 1 1 calc R . .
C33 C 0.5093(3) 0.2807(3) 0.0412(2) 0.0382(12) Uani 1 1 d . . .
H33 H 0.4928 0.2546 0.0018 0.046 Uiso 1 1 calc R . .
C34 C 0.5691(3) 0.2490(3) 0.0923(2) 0.0353(11) Uani 1 1 d . . .
H34 H 0.5918 0.1997 0.0894 0.042 Uiso 1 1 calc R . .
C35 C 0.5951(3) 0.2905(2) 0.1472(2) 0.0313(10) Uani 1 1 d . . .
H35 H 0.6382 0.2693 0.1815 0.038 Uiso 1 1 calc R . .
N30 N 0.5626(2) 0.35977(19) 0.15490(18) 0.0289(8) Uani 1 1 d . . .
C9 C 0.4498(3) 0.5619(2) 0.1958(2) 0.0322(11) Uani 1 1 d . . .
H9A H 0.3804 0.5739 0.1890 0.039 Uiso 1 1 calc R . .
H9B H 0.4800 0.5893 0.1631 0.039 Uiso 1 1 calc R . .
C10 C 0.4937(3) 0.5877(2) 0.2625(2) 0.0296(10) Uani 1 1 d . . .
H10A H 0.4975 0.6424 0.2637 0.036 Uiso 1 1 calc R . .
H10B H 0.4534 0.5713 0.2948 0.036 Uiso 1 1 calc R . .
N5 N 0.5904(2) 0.55555(18) 0.27738(17) 0.0245(8) Uani 1 1 d . . .
C11 C 0.6546(3) 0.5916(2) 0.3130(2) 0.0238(9) Uani 1 1 d . . .
H11 H 0.6401 0.6382 0.3303 0.029 Uiso 1 1 calc R . .
N6 N 0.7684(2) 0.49844(17) 0.29523(16) 0.0190(7) Uani 1 1 d . . .
N7 N 0.8566(2) 0.46862(17) 0.30240(15) 0.0167(7) Uani 1 1 d . . .
C12 C 0.7527(3) 0.5603(2) 0.32740(19) 0.0201(8) Uani 1 1 d . . .
C13 C 0.8237(3) 0.5941(2) 0.3711(2) 0.0234(9) Uani 1 1 d . . .
H13 H 0.8107 0.6376 0.3937 0.028 Uiso 1 1 calc R . .
C14 C 0.9133(3) 0.5622(2) 0.38021(19) 0.0219(8) Uani 1 1 d . . .
H14 H 0.9641 0.5822 0.4102 0.026 Uiso 1 1 calc R . .
C15 C 0.9271(3) 0.4997(2) 0.34418(19) 0.0185(8) Uani 1 1 d . . .
C16 C 1.0223(3) 0.4644(2) 0.34731(19) 0.0205(8) Uani 1 1 d . . .
H16 H 1.0748 0.4809 0.3777 0.025 Uiso 1 1 calc R . .
N8 N 1.0332(2) 0.41188(18) 0.30908(16) 0.0215(7) Uani 1 1 d . . .
C17 C 1.1277(3) 0.3787(2) 0.3088(2) 0.0247(9) Uani 1 1 d . . .
H17A H 1.1304 0.3295 0.3298 0.030 Uiso 1 1 calc R . .
H17B H 1.1779 0.4105 0.3329 0.030 Uiso 1 1 calc R . .
C18 C 1.1446(3) 0.3710(2) 0.2391(2) 0.0259(9) Uani 1 1 d . . .
H18A H 1.1582 0.4205 0.2223 0.031 Uiso 1 1 calc R . .
H18B H 1.2020 0.3397 0.2378 0.031 Uiso 1 1 calc R . .
N9 N 1.0616(2) 0.33777(18) 0.19598(16) 0.0221(7) Uani 1 1 d . . .
C40 C 1.0553(3) 0.3704(2) 0.1309(2) 0.0306(10) Uani 1 1 d . . .
H40A H 1.0146 0.3385 0.0996 0.037 Uiso 1 1 calc R . .
H40B H 1.1203 0.3723 0.1181 0.037 Uiso 1 1 calc R . .
C41 C 1.0134(3) 0.4477(2) 0.1285(2) 0.0276(9) Uani 1 1 d . . .
C42 C 1.0398(3) 0.4990(2) 0.0852(2) 0.0287(10) Uani 1 1 d . . .
H42 H 1.0871 0.4872 0.0588 0.034 Uiso 1 1 calc R . .
C43 C 0.9960(3) 0.5680(2) 0.0810(2) 0.0271(9) Uani 1 1 d . . .
H43 H 1.0125 0.6039 0.0514 0.033 Uiso 1 1 calc R . .
C44 C 0.9284(3) 0.5837(2) 0.12014(19) 0.0248(9) Uani 1 1 d . . .
H44 H 0.8967 0.6303 0.1177 0.030 Uiso 1 1 calc R . .
C45 C 0.9076(3) 0.5302(2) 0.16323(19) 0.0230(9) Uani 1 1 d . . .
H45 H 0.8622 0.5419 0.1910 0.028 Uiso 1 1 calc R . .
N40 N 0.9481(2) 0.46255(19) 0.16804(16) 0.0241(8) Uani 1 1 d . . .
C19 C 1.0678(3) 0.2560(2) 0.1926(2) 0.0249(9) Uani 1 1 d . . .
H19A H 1.1336 0.2416 0.1862 0.030 Uiso 1 1 calc R . .
H19B H 1.0227 0.2380 0.1550 0.030 Uiso 1 1 calc R . .
C20 C 1.0435(3) 0.2196(2) 0.2535(2) 0.0233(9) Uani 1 1 d . . .
H20A H 1.0334 0.1658 0.2464 0.028 Uiso 1 1 calc R . .
H20B H 1.0971 0.2265 0.2893 0.028 Uiso 1 1 calc R . .
N10 N 0.9554(2) 0.25394(18) 0.27025(16) 0.0201(7) Uani 1 1 d . . .
C21 C 0.9037(3) 0.2170(2) 0.3030(2) 0.0207(8) Uani 1 1 d . . .
H21 H 0.9236 0.1692 0.3184 0.025 Uiso 1 1 calc R . .
O210 O 0.6785(2) 0.49686(16) 0.15661(14) 0.0311(7) Uani 1 1 d . . .
H21X H 0.6756 0.5522 0.1575 0.037 Uiso 1 1 d . . .
H21Y H 0.6922 0.4817 0.1208 0.037 Uiso 1 1 d . . .
N200 N 0.8335(3) 0.3194(2) 0.15133(17) 0.0282(8) Uani 1 1 d . . .
C200 C 0.8185(4) 0.2871(3) 0.1066(3) 0.0548(15) Uani 1 1 d . . .
C201 C 0.7985(6) 0.2377(4) 0.0479(3) 0.079(2) Uani 1 1 d . . .
H20C H 0.8070 0.1858 0.0612 0.095 Uiso 1 1 calc R . .
H20D H 0.8432 0.2498 0.0177 0.095 Uiso 1 1 calc R . .
H20E H 0.7324 0.2455 0.0268 0.095 Uiso 1 1 calc R . .
Cl1 Cl 0.66862(7) 0.70486(6) 0.16342(5) 0.0269(2) Uani 1 1 d . . .
O11 O 0.7356(2) 0.64538(19) 0.1774(2) 0.0514(10) Uani 1 1 d . . .
O12 O 0.7144(3) 0.76601(18) 0.13661(18) 0.0437(9) Uani 1 1 d . . .
O13 O 0.5885(3) 0.6818(2) 0.11764(18) 0.0491(9) Uani 1 1 d . . .
O14 O 0.6341(3) 0.7276(2) 0.22093(18) 0.0551(11) Uani 1 1 d . . .
Cl2 Cl 0.78700(8) 0.09081(6) 0.19417(5) 0.0301(2) Uani 1 1 d . . .
O21 O 0.8162(3) 0.0615(2) 0.25723(19) 0.0588(11) Uani 1 1 d . . .
O22 O 0.7337(2) 0.03531(19) 0.15476(18) 0.0461(9) Uani 1 1 d . . .
O23 O 0.7280(3) 0.1540(2) 0.1995(2) 0.0539(11) Uani 1 1 d . . .
O24 O 0.8704(3) 0.1111(2) 0.1671(2) 0.0529(10) Uani 1 1 d . . .
Cl3 Cl 0.96852(10) 0.82255(6) 0.03042(5) 0.0393(3) Uani 1 1 d . . .
O31 O 0.8770(3) 0.8602(2) 0.03094(19) 0.0648(12) Uani 1 1 d . . .
O32 O 0.9681(3) 0.78990(19) -0.03203(16) 0.0452(9) Uani 1 1 d . . .
O33 O 0.9747(3) 0.7675(2) 0.07820(18) 0.0610(11) Uani 1 1 d . . .
O34 O 1.0423(4) 0.8747(3) 0.0423(3) 0.119(3) Uani 1 1 d . . .
Cl4 Cl 0.74213(8) 0.43385(7) -0.00466(6) 0.0398(3) Uani 1 1 d . . .
O41 O 0.8352(3) 0.4042(3) 0.0086(2) 0.0796(17) Uani 1 1 d . A .
O42 O 0.6997(4) 0.4093(4) 0.0564(3) 0.0525(14) Uani 0.60 1 d P A 1
O43 O 0.6797(6) 0.4049(4) -0.0559(3) 0.0621(19) Uani 0.60 1 d P A 1
O44 O 0.7488(4) 0.5096(4) -0.0035(4) 0.0525(15) Uani 0.60 1 d P A 1
O45 O 0.7509(7) 0.4687(6) -0.0745(4) 0.0525(14) Uani 0.40 1 d P A 2
O46 O 0.7059(9) 0.4951(6) 0.0248(5) 0.0621(19) Uani 0.40 1 d P A 2
O47 O 0.6799(7) 0.3782(6) -0.0203(6) 0.0525(15) Uani 0.40 1 d P A 2
N210 N 0.3673(5) 0.8729(3) 0.0382(3) 0.0772(18) Uani 1 1 d . . .
C210 C 0.3029(5) 0.9135(4) 0.0236(3) 0.0660(19) Uani 1 1 d . . .
C211 C 0.2255(5) 0.9617(4) 0.0004(4) 0.074(2) Uani 1 1 d . . .
H21A H 0.2195 0.9654 -0.0466 0.089 Uiso 1 1 calc R . .
H21B H 0.2379 1.0109 0.0196 0.089 Uiso 1 1 calc R . .
H21C H 0.1658 0.9419 0.0125 0.089 Uiso 1 1 calc R . .
N220 N 0.2863(3) 0.2621(2) 0.1146(2) 0.0435(11) Uani 1 1 d . . .
C220 C 0.2600(3) 0.2856(2) 0.0648(2) 0.0297(10) Uani 1 1 d . . .
C221 C 0.2252(4) 0.3167(3) 0.0022(2) 0.0446(13) Uani 1 1 d . . .
H22A H 0.1550 0.3134 -0.0059 0.054 Uiso 1 1 calc R . .
H22B H 0.2524 0.2892 -0.0311 0.054 Uiso 1 1 calc R . .
H22C H 0.2447 0.3688 0.0013 0.054 Uiso 1 1 calc R . .
N230 N 0.5386(4) 0.5597(3) 0.4259(3) 0.0723(16) Uani 1 1 d . . .
C230 C 0.5714(5) 0.5748(3) 0.4773(3) 0.0549(15) Uani 1 1 d . . .
C231 C 0.6097(6) 0.5940(5) 0.5425(4) 0.089(3) Uani 1 1 d . . .
H23A H 0.6515 0.6374 0.5424 0.107 Uiso 1 1 calc R . .
H23B H 0.6468 0.5523 0.5630 0.107 Uiso 1 1 calc R . .
H23C H 0.5568 0.6054 0.5665 0.107 Uiso 1 1 calc R . .

loop_
_atom_site_aniso_label
_atom_site_aniso_U_11
_atom_site_aniso_U_22
_atom_site_aniso_U_33
_atom_site_aniso_U_23
_atom_site_aniso_U_13
_atom_site_aniso_U_12
Mn1 0.0169(3) 0.0153(3) 0.0300(4) 0.0030(3) -0.0012(2) -0.0009(2)
Mn2 0.0179(3) 0.0162(3) 0.0188(3) 0.0004(2) 0.0023(2) 0.0005(2)
N1 0.0180(16) 0.0162(16) 0.0257(18) -0.0003(14) 0.0020(14) -0.0032(13)
N2 0.0184(16) 0.0154(16) 0.0217(17) -0.0016(13) -0.0013(13) -0.0022(13)
C2 0.0178(19) 0.0157(19) 0.021(2) -0.0011(15) -0.0017(15) -0.0040(15)
C3 0.025(2) 0.0153(19) 0.031(2) 0.0059(17) 0.0031(18) 0.0006(16)
C4 0.026(2) 0.022(2) 0.032(2) 0.0016(18) 0.0071(18) -0.0041(17)
C5 0.0192(19) 0.0159(19) 0.031(2) 0.0025(17) 0.0009(17) -0.0020(16)
C6 0.021(2) 0.023(2) 0.038(3) 0.0039(19) 0.0058(19) -0.0043(17)
N3 0.0182(17) 0.0204(18) 0.039(2) 0.0019(16) 0.0016(15) -0.0002(14)
C7 0.020(2) 0.027(2) 0.054(3) 0.008(2) 0.008(2) -0.0031(18)
C8 0.021(2) 0.023(2) 0.057(3) 0.004(2) -0.002(2) -0.0027(18)
N4 0.0200(17) 0.0182(18) 0.042(2) 0.0049(16) -0.0010(16) -0.0021(14)
C30 0.029(2) 0.030(2) 0.035(3) 0.008(2) -0.013(2) -0.0016(19)
C31 0.021(2) 0.030(2) 0.033(3) 0.0016(19) -0.0035(18) -0.0063(18)
C32 0.027(2) 0.045(3) 0.034(3) 0.003(2) 0.000(2) -0.006(2)
C33 0.031(3) 0.045(3) 0.037(3) -0.008(2) 0.000(2) -0.008(2)
C34 0.035(3) 0.029(2) 0.041(3) -0.006(2) 0.003(2) -0.004(2)
C35 0.027(2) 0.026(2) 0.039(3) -0.001(2) -0.004(2) -0.0035(18)
N30 0.0249(18) 0.0211(18) 0.037(2) 0.0012(16) -0.0085(16) -0.0028(15)
C9 0.021(2) 0.022(2) 0.052(3) 0.010(2) -0.001(2) 0.0037(17)
C10 0.019(2) 0.018(2) 0.051(3) 0.002(2) 0.004(2) 0.0043(17)
N5 0.0198(17) 0.0186(17) 0.035(2) 0.0041(15) 0.0019(15) 0.0001(14)
C11 0.024(2) 0.019(2) 0.030(2) 0.0035(17) 0.0084(18) 0.0013(17)
N6 0.0192(16) 0.0167(16) 0.0216(18) 0.0004(13) 0.0044(14) -0.0010(13)
N7 0.0168(16) 0.0138(15) 0.0196(17) 0.0015(13) 0.0032(13) -0.0020(12)
C12 0.024(2) 0.0151(19) 0.022(2) 0.0022(16) 0.0058(16) 0.0001(16)
C13 0.028(2) 0.016(2) 0.026(2) -0.0033(16) 0.0060(18) 0.0014(17)
C14 0.027(2) 0.0181(19) 0.020(2) -0.0047(16) -0.0002(17) -0.0027(16)
C15 0.0191(19) 0.0178(19) 0.019(2) 0.0030(15) 0.0029(16) -0.0010(15)
C16 0.021(2) 0.020(2) 0.020(2) 0.0017(16) 0.0029(16) -0.0023(16)
N8 0.0196(16) 0.0179(17) 0.0272(19) 0.0009(14) 0.0038(14) 0.0001(13)
C17 0.0159(19) 0.026(2) 0.032(2) -0.0050(18) 0.0022(17) 0.0006(16)
C18 0.022(2) 0.022(2) 0.036(2) 0.0014(18) 0.0104(18) 0.0005(17)
N9 0.0268(18) 0.0189(17) 0.0221(18) 0.0000(14) 0.0082(15) 0.0017(14)
C40 0.043(3) 0.024(2) 0.028(2) 0.0047(19) 0.016(2) 0.006(2)
C41 0.038(2) 0.024(2) 0.022(2) 0.0014(17) 0.0084(19) 0.0030(19)
C42 0.040(3) 0.028(2) 0.021(2) 0.0042(18) 0.0115(19) -0.0005(19)
C43 0.037(2) 0.024(2) 0.020(2) 0.0039(17) 0.0040(18) -0.0044(18)
C44 0.033(2) 0.021(2) 0.019(2) 0.0016(16) -0.0012(18) -0.0017(18)
C45 0.025(2) 0.024(2) 0.020(2) -0.0014(17) 0.0037(17) 0.0011(17)
N40 0.0300(19) 0.0219(18) 0.0212(18) 0.0024(14) 0.0070(15) 0.0038(15)
C19 0.028(2) 0.018(2) 0.030(2) -0.0029(17) 0.0081(18) 0.0036(17)
C20 0.024(2) 0.0177(19) 0.029(2) 0.0002(17) 0.0063(17) 0.0018(16)
N10 0.0204(16) 0.0178(16) 0.0219(18) -0.0009(14) 0.0025(14) 0.0007(13)
C21 0.0175(19) 0.0161(19) 0.027(2) 0.0009(16) -0.0026(16) 0.0021(15)
O210 0.0406(18) 0.0272(16) 0.0256(16) -0.0021(13) 0.0056(14) -0.0066(14)
N200 0.033(2) 0.035(2) 0.0149(18) -0.0076(16) -0.0023(15) -0.0049(17)
C200 0.048(3) 0.053(4) 0.062(4) 0.016(3) 0.004(3) 0.002(3)
C201 0.093(5) 0.072(5) 0.068(5) -0.017(4) 0.000(4) -0.010(4)
Cl1 0.0249(5) 0.0238(5) 0.0320(6) -0.0020(4) 0.0044(4) -0.0032(4)
O11 0.0298(18) 0.0311(19) 0.094(3) 0.0068(19) 0.0125(19) 0.0069(15)
O12 0.047(2) 0.0314(18) 0.053(2) 0.0043(16) 0.0108(17) -0.0129(16)
O13 0.046(2) 0.050(2) 0.048(2) 0.0034(18) -0.0060(17) -0.0147(18)
O14 0.088(3) 0.040(2) 0.042(2) 0.0093(17) 0.026(2) 0.021(2)
Cl2 0.0296(5) 0.0254(5) 0.0352(6) -0.0066(4) 0.0040(5) 0.0018(4)
O21 0.083(3) 0.039(2) 0.048(2) 0.0069(18) -0.014(2) -0.010(2)
O22 0.042(2) 0.041(2) 0.053(2) -0.0200(17) -0.0012(17) -0.0067(16)
O23 0.043(2) 0.044(2) 0.071(3) -0.024(2) -0.0044(19) 0.0197(17)
O24 0.056(2) 0.039(2) 0.071(3) -0.0163(19) 0.034(2) -0.0101(18)
Cl3 0.0627(8) 0.0330(6) 0.0246(6) -0.0042(5) 0.0146(5) -0.0162(6)
O31 0.090(3) 0.060(3) 0.046(2) -0.002(2) 0.013(2) 0.032(2)
O32 0.073(3) 0.0350(19) 0.0295(18) -0.0024(15) 0.0154(18) 0.0033(18)
O33 0.080(3) 0.067(3) 0.032(2) 0.0184(19) -0.007(2) 0.000(2)
O34 0.135(5) 0.134(5) 0.108(4) -0.085(4) 0.082(4) -0.109(4)
Cl4 0.0290(6) 0.0484(7) 0.0393(7) -0.0161(6) -0.0035(5) 0.0039(5)
O41 0.028(2) 0.127(4) 0.085(3) 0.074(3) 0.013(2) 0.019(2)
O42 0.055(3) 0.068(4) 0.043(3) -0.016(3) 0.034(3) -0.016(3)
O43 0.089(5) 0.050(4) 0.038(3) -0.025(3) -0.020(3) 0.030(3)
O44 0.039(3) 0.056(4) 0.064(4) -0.026(3) 0.014(3) -0.015(3)
O45 0.055(3) 0.068(4) 0.043(3) -0.016(3) 0.034(3) -0.016(3)
O46 0.089(5) 0.050(4) 0.038(3) -0.025(3) -0.020(3) 0.030(3)
O47 0.039(3) 0.056(4) 0.064(4) -0.026(3) 0.014(3) -0.015(3)
N210 0.084(4) 0.073(4) 0.069(4) 0.016(3) -0.011(3) -0.026(4)
C210 0.065(4) 0.055(4) 0.069(5) 0.016(3) -0.018(4) -0.010(3)
C211 0.079(5) 0.076(5) 0.070(5) -0.015(4) 0.023(4) -0.003(4)
N220 0.041(2) 0.042(2) 0.047(3) 0.016(2) 0.002(2) -0.008(2)
C220 0.024(2) 0.028(2) 0.038(3) 0.003(2) 0.009(2) -0.0017(18)
C221 0.044(3) 0.054(3) 0.035(3) 0.011(2) 0.003(2) -0.011(3)
N230 0.091(4) 0.074(4) 0.050(3) 0.018(3) 0.008(3) 0.023(3)
C230 0.065(4) 0.053(4) 0.047(4) 0.011(3) 0.008(3) 0.017(3)
C231 0.103(6) 0.090(6) 0.068(5) -0.012(4) -0.012(4) 0.024(5)

loop_
_atom_type_symbol
_atom_type_description
_atom_type_scat_dispersion_real
_atom_type_scat_dispersion_imag
_atom_type_scat_source
C C 0.0033 0.0016 'International Tables Vol C Tables 4.2.6.8 and 6.1.1.4'
H H 0.0000 0.0000 'International Tables Vol C Tables 4.2.6.8 and 6.1.1.4'
N N 0.0061 0.0033 'International Tables Vol C Tables 4.2.6.8 and 6.1.1.4'
O O 0.0106 0.0060 'International Tables Vol C Tables 4.2.6.8 and 6.1.1.4'
Cl Cl 0.1484 0.1585 'International Tables Vol C Tables 4.2.6.8 and 6.1.1.4'
Mn Mn 0.3368 0.7283 'International Tables Vol C Tables 4.2.6.8 and 6.1.1.4'

loop_
_geom_angle_atom_site_label_1
_geom_angle_atom_site_label_2
_geom_angle_atom_site_label_3
_geom_angle
_geom_angle_site_symmetry_1
_geom_angle_site_symmetry_3
_geom_angle_publ_flag
O210 Mn1 N3 163.91(13) . . y
O210 Mn1 N5 90.96(12) . . y
N3 Mn1 N5 89.68(13) . . y
O210 Mn1 N30 83.01(12) . . y
N3 Mn1 N30 87.12(13) . . y
N5 Mn1 N30 144.30(12) . . y
O210 Mn1 N4 89.72(12) . . y
N3 Mn1 N4 75.08(13) . . y
N5 Mn1 N4 73.29(12) . . y
N30 Mn1 N4 71.54(12) . . y
O210 Mn1 N1 121.72(12) . . y
N3 Mn1 N1 70.06(12) . . y
N5 Mn1 N1 125.36(12) . . y
N30 Mn1 N1 86.59(12) . . y
N4 Mn1 N1 139.52(11) . . y
O210 Mn1 N6 79.46(11) . . y
N3 Mn1 N6 115.57(12) . . y
N5 Mn1 N6 68.33(11) . . y
N30 Mn1 N6 143.24(12) . . y
N4 Mn1 N6 139.77(11) . . y
N1 Mn1 N6 75.84(10) . . y
N200 Mn2 N8 163.13(13) . . y
N200 Mn2 N10 86.46(13) . . y
N8 Mn2 N10 88.39(12) . . y
N200 Mn2 N40 85.57(13) . . y
N8 Mn2 N40 89.07(12) . . y
N10 Mn2 N40 143.48(12) . . y
N200 Mn2 N9 88.83(13) . . y
N8 Mn2 N9 74.30(12) . . y
N10 Mn2 N9 72.14(11) . . y
N40 Mn2 N9 72.12(12) . . y
N200 Mn2 N7 125.83(12) . . y
N8 Mn2 N7 69.67(11) . . y
N10 Mn2 N7 125.87(11) . . y
N40 Mn2 N7 86.83(11) . . y
N9 Mn2 N7 138.31(11) . . y
N200 Mn2 N2 81.09(12) . . y
N8 Mn2 N2 111.93(12) . . y
N10 Mn2 N2 69.02(11) . . y
N40 Mn2 N2 143.91(12) . . y
N9 Mn2 N2 140.32(11) . . y
N7 Mn2 N2 74.54(10) . . y
C5 N1 N2 119.9(3) . . ?
C5 N1 Mn1 113.1(2) . . ?
N2 N1 Mn1 126.5(2) . . ?
N1 N2 C2 118.8(3) . . ?
N1 N2 Mn2 128.6(2) . . ?
C2 N2 Mn2 112.4(2) . . ?
N2 C2 C3 123.4(4) . . ?
N2 C2 C21 115.9(3) . . ?
C3 C2 C21 120.5(3) . . ?
C4 C3 C2 117.2(4) . . ?
C4 C3 H3 121.4 . . ?
C2 C3 H3 121.4 . . ?
C3 C4 C5 117.7(4) . . ?
C3 C4 H4 121.1 . . ?
C5 C4 H4 121.1 . . ?
N1 C5 C4 122.8(4) . . ?
N1 C5 C6 116.0(3) . . ?
C4 C5 C6 121.2(4) . . ?
N3 C6 C5 119.5(4) . . ?
N3 C6 H6 120.2 . . ?
C5 C6 H6 120.2 . . ?
C6 N3 C7 121.4(4) . . ?
C6 N3 Mn1 121.3(3) . . ?
C7 N3 Mn1 116.7(3) . . ?
N3 C7 C8 108.1(4) . . ?
N3 C7 H7A 110.1 . . ?
C8 C7 H7A 110.1 . . ?
N3 C7 H7B 110.1 . . ?
C8 C7 H7B 110.1 . . ?
H7A C7 H7B 108.4 . . ?
N4 C8 C7 113.2(4) . . ?
N4 C8 H8A 108.9 . . ?
C7 C8 H8A 108.9 . . ?
N4 C8 H8B 108.9 . . ?
C7 C8 H8B 108.9 . . ?
H8A C8 H8B 107.7 . . ?
C30 N4 C9 110.9(3) . . ?
C30 N4 C8 110.3(3) . . ?
C9 N4 C8 112.1(3) . . ?
C30 N4 Mn1 105.1(3) . . ?
C9 N4 Mn1 109.8(2) . . ?
C8 N4 Mn1 108.3(2) . . ?
N4 C30 C31 112.3(4) . . ?
N4 C30 H30A 109.2 . . ?
C31 C30 H30A 109.2 . . ?
N4 C30 H30B 109.2 . . ?
C31 C30 H30B 109.2 . . ?
H30A C30 H30B 107.9 . . ?
N30 C31 C32 122.2(4) . . ?
N30 C31 C30 117.5(4) . . ?
C32 C31 C30 120.3(4) . . ?
C31 C32 C33 119.5(5) . . ?
C31 C32 H32 120.2 . . ?
C33 C32 H32 120.2 . . ?
C34 C33 C32 118.6(5) . . ?
C34 C33 H33 120.7 . . ?
C32 C33 H33 120.7 . . ?
C35 C34 C33 118.5(4) . . ?
C35 C34 H34 120.7 . . ?
C33 C34 H34 120.7 . . ?
N30 C35 C34 123.4(4) . . ?
N30 C35 H35 118.3 . . ?
C34 C35 H35 118.3 . . ?
C31 N30 C35 117.5(4) . . ?
C31 N30 Mn1 114.1(3) . . ?
C35 N30 Mn1 127.6(3) . . ?
N4 C9 C10 112.7(4) . . ?
N4 C9 H9A 109.0 . . ?
C10 C9 H9A 109.0 . . ?
N4 C9 H9B 109.0 . . ?
C10 C9 H9B 109.0 . . ?
H9A C9 H9B 107.8 . . ?
N5 C10 C9 108.3(3) . . ?
N5 C10 H10A 110.0 . . ?
C9 C10 H10A 110.0 . . ?
N5 C10 H10B 110.0 . . ?
C9 C10 H10B 110.0 . . ?
H10A C10 H10B 108.4 . . ?
C11 N5 C10 118.8(4) . . ?
C11 N5 Mn1 122.8(3) . . ?
C10 N5 Mn1 118.5(3) . . ?
N5 C11 C12 119.2(4) . . ?
N5 C11 H11 120.4 . . ?
C12 C11 H11 120.4 . . ?
C12 N6 N7 119.8(3) . . ?
C12 N6 Mn1 113.3(2) . . ?
N7 N6 Mn1 126.6(2) . . ?
N6 N7 C15 119.2(3) . . ?
N6 N7 Mn2 127.4(2) . . ?
C15 N7 Mn2 112.9(2) . . ?
N6 C12 C13 122.6(4) . . ?
N6 C12 C11 115.7(3) . . ?
C13 C12 C11 121.6(4) . . ?
C14 C13 C12 117.7(4) . . ?
C14 C13 H13 121.2 . . ?
C12 C13 H13 121.2 . . ?
C13 C14 C15 117.6(4) . . ?
C13 C14 H14 121.2 . . ?
C15 C14 H14 121.2 . . ?
N7 C15 C14 123.0(4) . . ?
N7 C15 C16 115.2(3) . . ?
C14 C15 C16 121.7(4) . . ?
N8 C16 C15 119.3(4) . . ?
N8 C16 H16 120.4 . . ?
C15 C16 H16 120.4 . . ?
C16 N8 C17 120.4(3) . . ?
C16 N8 Mn2 122.6(3) . . ?
C17 N8 Mn2 117.0(2) . . ?
N8 C17 C18 108.3(3) . . ?
N8 C17 H17A 110.0 . . ?
C18 C17 H17A 110.0 . . ?
N8 C17 H17B 110.0 . . ?
C18 C17 H17B 110.0 . . ?
H17A C17 H17B 108.4 . . ?
N9 C18 C17 113.5(3) . . ?
N9 C18 H18A 108.9 . . ?
C17 C18 H18A 108.9 . . ?
N9 C18 H18B 108.9 . . ?
C17 C18 H18B 108.9 . . ?
H18A C18 H18B 107.7 . . ?
C40 N9 C19 110.5(3) . . ?
C40 N9 C18 109.5(3) . . ?
C19 N9 C18 112.6(3) . . ?
C40 N9 Mn2 106.8(2) . . ?
C19 N9 Mn2 108.6(2) . . ?
C18 N9 Mn2 108.6(2) . . ?
N9 C40 C41 111.7(3) . . ?
N9 C40 H40A 109.3 . . ?
C41 C40 H40A 109.3 . . ?
N9 C40 H40B 109.3 . . ?
C41 C40 H40B 109.3 . . ?
H40A C40 H40B 108.0 . . ?
N40 C41 C42 122.8(4) . . ?
N40 C41 C40 117.4(4) . . ?
C42 C41 C40 119.8(4) . . ?
C41 C42 C43 118.9(4) . . ?
C41 C42 H42 120.6 . . ?
C43 C42 H42 120.6 . . ?
C44 C43 C42 119.2(4) . . ?
C44 C43 H43 120.4 . . ?
C42 C43 H43 120.4 . . ?
C43 C44 C45 118.5(4) . . ?
C43 C44 H44 120.8 . . ?
C45 C44 H44 120.8 . . ?
N40 C45 C44 123.7(4) . . ?
N40 C45 H45 118.1 . . ?
C44 C45 H45 118.1 . . ?
C45 N40 C41 116.9(4) . . ?
C45 N40 Mn2 125.6(3) . . ?
C41 N40 Mn2 117.5(3) . . ?
N9 C19 C20 111.7(3) . . ?
N9 C19 H19A 109.3 . . ?
C20 C19 H19A 109.3 . . ?
N9 C19 H19B 109.3 . . ?
C20 C19 H19B 109.3 . . ?
H19A C19 H19B 108.0 . . ?
N10 C20 C19 108.6(3) . . ?
N10 C20 H20A 110.0 . . ?
C19 C20 H20A 110.0 . . ?
N10 C20 H20B 110.0 . . ?
C19 C20 H20B 110.0 . . ?
H20A C20 H20B 108.4 . . ?
C21 N10 C20 118.7(3) . . ?
C21 N10 Mn2 121.4(3) . . ?
C20 N10 Mn2 119.9(2) . . ?
N10 C21 C2 120.0(4) . . ?
N10 C21 H21 120.0 . . ?
C2 C21 H21 120.0 . . ?
Mn1 O210 H21X 113.9 . . ?
Mn1 O210 H21Y 133.5 . . ?
H21X O210 H21Y 110.8 . . ?
C200 N200 Mn2 159.5(4) . . ?
N200 C200 C201 176.0(6) . . ?
C200 C201 H20C 109.5 . . ?
C200 C201 H20D 109.5 . . ?
H20C C201 H20D 109.5 . . ?
C200 C201 H20E 109.5 . . ?
H20C C201 H20E 109.5 . . ?
H20D C201 H20E 109.5 . . ?
O14 Cl1 O11 109.8(2) . . ?
O14 Cl1 O13 108.5(2) . . ?
O11 Cl1 O13 110.4(2) . . ?
O14 Cl1 O12 109.8(2) . . ?
O11 Cl1 O12 109.8(2) . . ?
O13 Cl1 O12 108.5(2) . . ?
O24 Cl2 O23 110.4(2) . . ?
O24 Cl2 O21 108.7(3) . . ?
O23 Cl2 O21 108.5(3) . . ?
O24 Cl2 O22 110.0(2) . . ?
O23 Cl2 O22 110.0(2) . . ?
O21 Cl2 O22 109.2(2) . . ?
O34 Cl3 O33 112.5(4) . . ?
O34 Cl3 O32 110.1(3) . . ?
O33 Cl3 O32 110.5(2) . . ?
O34 Cl3 O31 108.6(4) . . ?
O33 Cl3 O31 106.7(3) . . ?
O32 Cl3 O31 108.2(2) . . ?
O47 Cl4 O44 142.4(6) . . ?
O47 Cl4 O43 37.9(5) . . ?
O44 Cl4 O43 115.1(4) . . ?
O47 Cl4 O46 115.6(7) . . ?
O44 Cl4 O46 39.8(5) . . ?
O43 Cl4 O46 114.2(5) . . ?
O47 Cl4 O41 108.6(5) . . ?
O44 Cl4 O41 108.6(4) . . ?
O43 Cl4 O41 118.4(4) . . ?
O46 Cl4 O41 127.2(5) . . ?
O47 Cl4 O42 70.8(5) . . ?
O44 Cl4 O42 107.6(4) . . ?
O43 Cl4 O42 104.6(5) . . ?
O46 Cl4 O42 69.7(6) . . ?
O41 Cl4 O42 100.9(3) . . ?
O47 Cl4 O45 101.8(6) . . ?
O44 Cl4 O45 67.3(5) . . ?
O43 Cl4 O45 64.5(5) . . ?
O46 Cl4 O45 100.0(6) . . ?
O41 Cl4 O45 97.8(4) . . ?
O42 Cl4 O45 161.3(4) . . ?
N210 C210 C211 175.4(8) . . ?
C210 C211 H21A 109.5 . . ?
C210 C211 H21B 109.5 . . ?
H21A C211 H21B 109.5 . . ?
C210 C211 H21C 109.5 . . ?
H21A C211 H21C 109.5 . . ?
H21B C211 H21C 109.5 . . ?
N220 C220 C221 178.5(6) . . ?
C220 C221 H22A 109.5 . . ?
C220 C221 H22B 109.5 . . ?
H22A C221 H22B 109.5 . . ?
C220 C221 H22C 109.5 . . ?
H22A C221 H22C 109.5 . . ?
H22B C221 H22C 109.5 . . ?
N230 C230 C231 178.2(8) . . ?
C230 C231 H23A 109.5 . . ?
C230 C231 H23B 109.5 . . ?
H23A C231 H23B 109.5 . . ?
C230 C231 H23C 109.5 . . ?
H23A C231 H23C 109.5 . . ?
H23B C231 H23C 109.5 . . ?

loop_
_geom_bond_atom_site_label_1
_geom_bond_atom_site_label_2
_geom_bond_distance
_geom_bond_site_symmetry_2
_geom_bond_publ_flag
Mn1 O210 2.163(3) . y
Mn1 N3 2.223(4) . y
Mn1 N5 2.267(3) . y
Mn1 N30 2.305(4) . y
Mn1 N4 2.380(3) . y
Mn1 N1 2.432(3) . y
Mn1 N6 2.501(3) . y
Mn2 N200 2.184(4) . y
Mn2 N8 2.209(3) . y
Mn2 N10 2.267(3) . y
Mn2 N40 2.290(3) . y
Mn2 N9 2.420(3) . y
Mn2 N7 2.456(3) . y
Mn2 N2 2.485(3) . y
N1 C5 1.337(5) . ?
N1 N2 1.343(4) . ?
N2 C2 1.345(5) . ?
C2 C3 1.394(5) . ?
C2 C21 1.474(5) . ?
C3 C4 1.370(6) . ?
C3 H3 0.9500 . ?
C4 C5 1.397(6) . ?
C4 H4 0.9500 . ?
C5 C6 1.468(6) . ?
C6 N3 1.262(5) . ?
C6 H6 0.9500 . ?
N3 C7 1.465(5) . ?
C7 C8 1.520(7) . ?
C7 H7A 0.9900 . ?
C7 H7B 0.9900 . ?
C8 N4 1.497(5) . ?
C8 H8A 0.9900 . ?
C8 H8B 0.9900 . ?
N4 C30 1.472(6) . ?
N4 C9 1.487(5) . ?
C30 C31 1.513(6) . ?
C30 H30A 0.9900 . ?
C30 H30B 0.9900 . ?
C31 N30 1.344(5) . ?
C31 C32 1.383(7) . ?
C32 C33 1.385(7) . ?
C32 H32 0.9500 . ?
C33 C34 1.384(7) . ?
C33 H33 0.9500 . ?
C34 C35 1.378(6) . ?
C34 H34 0.9500 . ?
C35 N30 1.350(6) . ?
C35 H35 0.9500 . ?
C9 C10 1.515(7) . ?
C9 H9A 0.9900 . ?
C9 H9B 0.9900 . ?
C10 N5 1.470(5) . ?
C10 H10A 0.9900 . ?
C10 H10B 0.9900 . ?
N5 C11 1.265(5) . ?
C11 C12 1.481(5) . ?
C11 H11 0.9500 . ?
N6 C12 1.341(5) . ?
N6 N7 1.341(4) . ?
N7 C15 1.345(5) . ?
C12 C13 1.392(6) . ?
C13 C14 1.374(6) . ?
C13 H13 0.9500 . ?
C14 C15 1.387(5) . ?
C14 H14 0.9500 . ?
C15 C16 1.477(5) . ?
C16 N8 1.265(5) . ?
C16 H16 0.9500 . ?
N8 C17 1.460(5) . ?
C17 C18 1.519(6) . ?
C17 H17A 0.9900 . ?
C17 H17B 0.9900 . ?
C18 N9 1.493(5) . ?
C18 H18A 0.9900 . ?
C18 H18B 0.9900 . ?
N9 C40 1.476(5) . ?
N9 C19 1.482(5) . ?
C40 C41 1.515(6) . ?
C40 H40A 0.9900 . ?
C40 H40B 0.9900 . ?
C41 N40 1.350(5) . ?
C41 C42 1.386(6) . ?
C42 C43 1.386(6) . ?
C42 H42 0.9500 . ?
C43 C44 1.374(6) . ?
C43 H43 0.9500 . ?
C44 C45 1.382(6) . ?
C44 H44 0.9500 . ?
C45 N40 1.346(5) . ?
C45 H45 0.9500 . ?
C19 C20 1.519(6) . ?
C19 H19A 0.9900 . ?
C19 H19B 0.9900 . ?
C20 N10 1.474(5) . ?
C20 H20A 0.9900 . ?
C20 H20B 0.9900 . ?
N10 C21 1.261(5) . ?
C21 H21 0.9500 . ?
O210 H21X 1.0006 . ?
O210 H21Y 0.8469 . ?
N200 C200 1.097(7) . ?
C200 C201 1.511(9) . ?
C201 H20C 0.9800 . ?
C201 H20D 0.9800 . ?
C201 H20E 0.9800 . ?
Cl1 O14 1.424(4) . ?
Cl1 O11 1.431(3) . ?
Cl1 O13 1.431(4) . ?
Cl1 O12 1.434(3) . ?
Cl2 O24 1.424(4) . ?
Cl2 O23 1.425(3) . ?
Cl2 O21 1.427(4) . ?
Cl2 O22 1.438(3) . ?
Cl3 O34 1.397(4) . ?
Cl3 O33 1.404(4) . ?
Cl3 O32 1.434(3) . ?
Cl3 O31 1.458(4) . ?
Cl4 O47 1.342(10) . ?
Cl4 O44 1.371(7) . ?
Cl4 O43 1.387(6) . ?
Cl4 O46 1.399(9) . ?
Cl4 O41 1.405(4) . ?
Cl4 O42 1.553(6) . ?
Cl4 O45 1.614(9) . ?
N210 C210 1.171(8) . ?
C210 C211 1.422(10) . ?
C211 H21A 0.9800 . ?
C211 H21B 0.9800 . ?
C211 H21C 0.9800 . ?
N220 C220 1.137(6) . ?
C220 C221 1.444(7) . ?
C221 H22A 0.9800 . ?
C221 H22B 0.9800 . ?
C221 H22C 0.9800 . ?
N230 C230 1.141(8) . ?
C230 C231 1.434(9) . ?
C231 H23A 0.9800 . ?
C231 H23B 0.9800 . ?
C231 H23C 0.9800 . ?

loop_
_geom_hbond_atom_site_label_D
_geom_hbond_atom_site_label_H
_geom_hbond_atom_site_label_A
_geom_hbond_distance_DH
_geom_hbond_distance_HA
_geom_hbond_distance_DA
_geom_hbond_angle_DHA
_geom_hbond_site_symmetry_A
O210 H21X O11 1.00 1.90 2.816(5) 150.5 .
O210 H21Y O42 0.85 1.89 2.680(6) 154.0 .
O210 H21Y O46 0.85 2.06 2.843(12) 153.1 .

loop_
_geom_torsion_atom_site_label_1
_geom_torsion_atom_site_label_2
_geom_torsion_atom_site_label_3
_geom_torsion_atom_site_label_4
_geom_torsion
_geom_torsion_site_symmetry_1
_geom_torsion_site_symmetry_2
_geom_torsion_site_symmetry_3
_geom_torsion_site_symmetry_4
_geom_torsion_publ_flag
O210 Mn1 N1 C5 -164.9(3) . . . . ?
N3 Mn1 N1 C5 2.9(3) . . . . ?
N5 Mn1 N1 C5 77.6(3) . . . . ?
N30 Mn1 N1 C5 -85.2(3) . . . . ?
N4 Mn1 N1 C5 -29.2(4) . . . . ?
N6 Mn1 N1 C5 127.3(3) . . . . ?
O210 Mn1 N1 N2 7.1(3) . . . . ?
N3 Mn1 N1 N2 174.9(3) . . . . ?
N5 Mn1 N1 N2 -110.5(3) . . . . ?
N30 Mn1 N1 N2 86.7(3) . . . . ?
N4 Mn1 N1 N2 142.7(3) . . . . ?
N6 Mn1 N1 N2 -60.7(3) . . . . ?
C5 N1 N2 C2 1.1(5) . . . . ?
Mn1 N1 N2 C2 -170.4(3) . . . . ?
C5 N1 N2 Mn2 -173.5(3) . . . . ?
Mn1 N1 N2 Mn2 15.0(4) . . . . ?
N200 Mn2 N2 N1 -85.8(3) . . . . ?
N8 Mn2 N2 N1 105.3(3) . . . . ?
N10 Mn2 N2 N1 -175.5(3) . . . . ?
N40 Mn2 N2 N1 -16.2(4) . . . . ?
N9 Mn2 N2 N1 -163.1(3) . . . . ?
N7 Mn2 N2 N1 45.3(3) . . . . ?
N200 Mn2 N2 C2 99.3(3) . . . . ?
N8 Mn2 N2 C2 -69.6(3) . . . . ?
N10 Mn2 N2 C2 9.7(2) . . . . ?
N40 Mn2 N2 C2 168.9(2) . . . . ?
N9 Mn2 N2 C2 22.1(3) . . . . ?
N7 Mn2 N2 C2 -129.6(3) . . . . ?
N1 N2 C2 C3 -2.5(6) . . . . ?
Mn2 N2 C2 C3 172.9(3) . . . . ?
N1 N2 C2 C21 172.8(3) . . . . ?
Mn2 N2 C2 C21 -11.7(4) . . . . ?
N2 C2 C3 C4 1.2(6) . . . . ?
C21 C2 C3 C4 -174.0(4) . . . . ?
C2 C3 C4 C5 1.5(6) . . . . ?
N2 N1 C5 C4 1.7(6) . . . . ?
Mn1 N1 C5 C4 174.2(3) . . . . ?
N2 N1 C5 C6 -175.5(3) . . . . ?
Mn1 N1 C5 C6 -2.9(4) . . . . ?
C3 C4 C5 N1 -3.0(6) . . . . ?
C3 C4 C5 C6 174.0(4) . . . . ?
N1 C5 C6 N3 0.8(6) . . . . ?
C4 C5 C6 N3 -176.4(4) . . . . ?
C5 C6 N3 C7 173.4(4) . . . . ?
C5 C6 N3 Mn1 2.3(6) . . . . ?
O210 Mn1 N3 C6 136.8(4) . . . . ?
N5 Mn1 N3 C6 -130.9(4) . . . . ?
N30 Mn1 N3 C6 84.7(4) . . . . ?
N4 Mn1 N3 C6 156.3(4) . . . . ?
N1 Mn1 N3 C6 -2.7(3) . . . . ?
N6 Mn1 N3 C6 -65.2(4) . . . . ?
O210 Mn1 N3 C7 -34.8(6) . . . . ?
N5 Mn1 N3 C7 57.5(3) . . . . ?
N30 Mn1 N3 C7 -86.9(3) . . . . ?
N4 Mn1 N3 C7 -15.2(3) . . . . ?
N1 Mn1 N3 C7 -174.3(3) . . . . ?
N6 Mn1 N3 C7 123.2(3) . . . . ?
C6 N3 C7 C8 -133.3(4) . . . . ?
Mn1 N3 C7 C8 38.3(4) . . . . ?
N3 C7 C8 N4 -48.8(5) . . . . ?
C7 C8 N4 C30 150.1(4) . . . . ?
C7 C8 N4 C9 -85.7(4) . . . . ?
C7 C8 N4 Mn1 35.6(4) . . . . ?
O210 Mn1 N4 C30 45.7(3) . . . . ?
N3 Mn1 N4 C30 -129.0(3) . . . . ?
N5 Mn1 N4 C30 136.8(3) . . . . ?
N30 Mn1 N4 C30 -37.0(2) . . . . ?
N1 Mn1 N4 C30 -97.9(3) . . . . ?
N6 Mn1 N4 C30 118.9(3) . . . . ?
O210 Mn1 N4 C9 -73.7(3) . . . . ?
N3 Mn1 N4 C9 111.6(3) . . . . ?
N5 Mn1 N4 C9 17.4(3) . . . . ?
N30 Mn1 N4 C9 -156.4(3) . . . . ?
N1 Mn1 N4 C9 142.8(3) . . . . ?
N6 Mn1 N4 C9 -0.5(4) . . . . ?
O210 Mn1 N4 C8 163.5(3) . . . . ?
N3 Mn1 N4 C8 -11.1(3) . . . . ?
N5 Mn1 N4 C8 -105.4(3) . . . . ?
N30 Mn1 N4 C8 80.8(3) . . . . ?
N1 Mn1 N4 C8 20.0(4) . . . . ?
N6 Mn1 N4 C8 -123.3(3) . . . . ?
C9 N4 C30 C31 161.9(3) . . . . ?
C8 N4 C30 C31 -73.3(4) . . . . ?
Mn1 N4 C30 C31 43.3(4) . . . . ?
N4 C30 C31 N30 -21.9(6) . . . . ?
N4 C30 C31 C32 157.8(4) . . . . ?
N30 C31 C32 C33 3.3(7) . . . . ?
C30 C31 C32 C33 -176.3(4) . . . . ?
C31 C32 C33 C34 0.7(7) . . . . ?
C32 C33 C34 C35 -3.4(7) . . . . ?
C33 C34 C35 N30 2.4(7) . . . . ?
C32 C31 N30 C35 -4.4(6) . . . . ?
C30 C31 N30 C35 175.3(4) . . . . ?
C32 C31 N30 Mn1 166.4(3) . . . . ?
C30 C31 N30 Mn1 -13.9(5) . . . . ?
C34 C35 N30 C31 1.5(7) . . . . ?
C34 C35 N30 Mn1 -167.9(3) . . . . ?
O210 Mn1 N30 C31 -63.7(3) . . . . ?
N3 Mn1 N30 C31 103.6(3) . . . . ?
N5 Mn1 N30 C31 18.2(4) . . . . ?
N4 Mn1 N30 C31 28.4(3) . . . . ?
N1 Mn1 N30 C31 173.8(3) . . . . ?
N6 Mn1 N30 C31 -125.5(3) . . . . ?
O210 Mn1 N30 C35 106.1(4) . . . . ?
N3 Mn1 N30 C35 -86.6(4) . . . . ?
N5 Mn1 N30 C35 -172.1(3) . . . . ?
N4 Mn1 N30 C35 -161.9(4) . . . . ?
N1 Mn1 N30 C35 -16.5(4) . . . . ?
N6 Mn1 N30 C35 44.2(5) . . . . ?
C30 N4 C9 C10 -156.1(4) . . . . ?
C8 N4 C9 C10 80.1(4) . . . . ?
Mn1 N4 C9 C10 -40.4(4) . . . . ?
N4 C9 C10 N5 46.6(5) . . . . ?
C9 C10 N5 C11 148.5(4) . . . . ?
C9 C10 N5 Mn1 -30.7(4) . . . . ?
O210 Mn1 N5 C11 -82.0(3) . . . . ?
N3 Mn1 N5 C11 114.1(3) . . . . ?
N30 Mn1 N5 C11 -161.3(3) . . . . ?
N4 Mn1 N5 C11 -171.4(4) . . . . ?
N1 Mn1 N5 C11 49.0(4) . . . . ?
N6 Mn1 N5 C11 -3.8(3) . . . . ?
O210 Mn1 N5 C10 97.1(3) . . . . ?
N3 Mn1 N5 C10 -66.8(3) . . . . ?
N30 Mn1 N5 C10 17.8(4) . . . . ?
N4 Mn1 N5 C10 7.7(3) . . . . ?
N1 Mn1 N5 C10 -131.8(3) . . . . ?
N6 Mn1 N5 C10 175.4(3) . . . . ?
C10 N5 C11 C12 -179.0(4) . . . . ?
Mn1 N5 C11 C12 0.2(5) . . . . ?
O210 Mn1 N6 C12 102.4(3) . . . . ?
N3 Mn1 N6 C12 -71.6(3) . . . . ?
N5 Mn1 N6 C12 7.1(3) . . . . ?
N30 Mn1 N6 C12 165.2(3) . . . . ?
N4 Mn1 N6 C12 25.5(4) . . . . ?
N1 Mn1 N6 C12 -130.9(3) . . . . ?
O210 Mn1 N6 N7 -83.7(3) . . . . ?
N3 Mn1 N6 N7 102.3(3) . . . . ?
N5 Mn1 N6 N7 -179.0(3) . . . . ?
N30 Mn1 N6 N7 -20.9(4) . . . . ?
N4 Mn1 N6 N7 -160.6(3) . . . . ?
N1 Mn1 N6 N7 43.0(3) . . . . ?
C12 N6 N7 C15 2.9(5) . . . . ?
Mn1 N6 N7 C15 -170.6(3) . . . . ?
C12 N6 N7 Mn2 -168.0(3) . . . . ?
Mn1 N6 N7 Mn2 18.5(4) . . . . ?
N200 Mn2 N7 N6 3.6(3) . . . . ?
N8 Mn2 N7 N6 176.0(3) . . . . ?
N10 Mn2 N7 N6 -111.7(3) . . . . ?
N40 Mn2 N7 N6 85.8(3) . . . . ?
N9 Mn2 N7 N6 144.2(3) . . . . ?
N2 Mn2 N7 N6 -62.9(3) . . . . ?
N200 Mn2 N7 C15 -167.8(2) . . . . ?
N8 Mn2 N7 C15 4.6(2) . . . . ?
N10 Mn2 N7 C15 76.9(3) . . . . ?
N40 Mn2 N7 C15 -85.6(3) . . . . ?
N9 Mn2 N7 C15 -27.2(3) . . . . ?
N2 Mn2 N7 C15 125.7(3) . . . . ?
N7 N6 C12 C13 -3.1(6) . . . . ?
Mn1 N6 C12 C13 171.2(3) . . . . ?
N7 N6 C12 C11 176.2(3) . . . . ?
Mn1 N6 C12 C11 -9.5(4) . . . . ?
N5 C11 C12 N6 6.9(5) . . . . ?
N5 C11 C12 C13 -173.8(4) . . . . ?
N6 C12 C13 C14 0.8(6) . . . . ?
C11 C12 C13 C14 -178.4(4) . . . . ?
C12 C13 C14 C15 1.5(6) . . . . ?
N6 N7 C15 C14 -0.6(5) . . . . ?
Mn2 N7 C15 C14 171.5(3) . . . . ?
N6 N7 C15 C16 -178.2(3) . . . . ?
Mn2 N7 C15 C16 -6.0(4) . . . . ?
C13 C14 C15 N7 -1.6(6) . . . . ?
C13 C14 C15 C16 175.8(4) . . . . ?
N7 C15 C16 N8 4.3(5) . . . . ?
C14 C15 C16 N8 -173.3(4) . . . . ?
C15 C16 N8 C17 176.6(3) . . . . ?
C15 C16 N8 Mn2 0.3(5) . . . . ?
N200 Mn2 N8 C16 155.8(4) . . . . ?
N10 Mn2 N8 C16 -132.0(3) . . . . ?
N40 Mn2 N8 C16 84.4(3) . . . . ?
N9 Mn2 N8 C16 156.1(3) . . . . ?
N7 Mn2 N8 C16 -2.6(3) . . . . ?
N2 Mn2 N8 C16 -65.5(3) . . . . ?
N200 Mn2 N8 C17 -20.7(6) . . . . ?
N10 Mn2 N8 C17 51.5(3) . . . . ?
N40 Mn2 N8 C17 -92.1(3) . . . . ?
N9 Mn2 N8 C17 -20.4(3) . . . . ?
N7 Mn2 N8 C17 -179.0(3) . . . . ?
N2 Mn2 N8 C17 118.1(3) . . . . ?
C16 N8 C17 C18 -134.0(4) . . . . ?
Mn2 N8 C17 C18 42.5(4) . . . . ?
N8 C17 C18 N9 -47.4(4) . . . . ?
C17 C18 N9 C40 146.5(3) . . . . ?
C17 C18 N9 C19 -90.2(4) . . . . ?
C17 C18 N9 Mn2 30.2(4) . . . . ?
N200 Mn2 N9 C40 56.0(3) . . . . ?
N8 Mn2 N9 C40 -123.9(3) . . . . ?
N10 Mn2 N9 C40 142.6(3) . . . . ?
N40 Mn2 N9 C40 -29.7(3) . . . . ?
N7 Mn2 N9 C40 -93.0(3) . . . . ?
N2 Mn2 N9 C40 130.5(3) . . . . ?
N200 Mn2 N9 C19 -63.2(3) . . . . ?
N8 Mn2 N9 C19 116.9(3) . . . . ?
N10 Mn2 N9 C19 23.5(3) . . . . ?
N40 Mn2 N9 C19 -148.9(3) . . . . ?
N7 Mn2 N9 C19 147.8(2) . . . . ?
N2 Mn2 N9 C19 11.3(3) . . . . ?
N200 Mn2 N9 C18 174.0(3) . . . . ?
N8 Mn2 N9 C18 -5.9(2) . . . . ?
N10 Mn2 N9 C18 -99.3(3) . . . . ?
N40 Mn2 N9 C18 88.3(3) . . . . ?
N7 Mn2 N9 C18 25.0(3) . . . . ?
N2 Mn2 N9 C18 -111.5(3) . . . . ?
C19 N9 C40 C41 159.2(4) . . . . ?
C18 N9 C40 C41 -76.3(4) . . . . ?
Mn2 N9 C40 C41 41.2(4) . . . . ?
N9 C40 C41 N40 -31.7(6) . . . . ?
N9 C40 C41 C42 150.7(4) . . . . ?
N40 C41 C42 C43 -1.5(7) . . . . ?
C40 C41 C42 C43 176.0(4) . . . . ?
C41 C42 C43 C44 0.5(7) . . . . ?
C42 C43 C44 C45 1.0(6) . . . . ?
C43 C44 C45 N40 -1.7(6) . . . . ?
C44 C45 N40 C41 0.8(6) . . . . ?
C44 C45 N40 Mn2 -178.7(3) . . . . ?
C42 C41 N40 C45 0.9(6) . . . . ?
C40 C41 N40 C45 -176.7(4) . . . . ?
C42 C41 N40 Mn2 -179.6(3) . . . . ?
C40 C41 N40 Mn2 2.8(5) . . . . ?
N200 Mn2 N40 C45 104.4(3) . . . . ?
N8 Mn2 N40 C45 -91.6(3) . . . . ?
N10 Mn2 N40 C45 -177.6(3) . . . . ?
N9 Mn2 N40 C45 -165.4(4) . . . . ?
N7 Mn2 N40 C45 -21.9(3) . . . . ?
N2 Mn2 N40 C45 36.2(4) . . . . ?
N200 Mn2 N40 C41 -75.0(3) . . . . ?
N8 Mn2 N40 C41 88.9(3) . . . . ?
N10 Mn2 N40 C41 2.9(4) . . . . ?
N9 Mn2 N40 C41 15.1(3) . . . . ?
N7 Mn2 N40 C41 158.6(3) . . . . ?
N2 Mn2 N40 C41 -143.3(3) . . . . ?
C40 N9 C19 C20 -162.4(3) . . . . ?
C18 N9 C19 C20 74.8(4) . . . . ?
Mn2 N9 C19 C20 -45.5(4) . . . . ?
N9 C19 C20 N10 46.6(4) . . . . ?
C19 C20 N10 C21 154.6(4) . . . . ?
C19 C20 N10 Mn2 -25.0(4) . . . . ?
N200 Mn2 N10 C21 -88.6(3) . . . . ?
N8 Mn2 N10 C21 107.5(3) . . . . ?
N40 Mn2 N10 C21 -166.2(3) . . . . ?
N9 Mn2 N10 C21 -178.5(3) . . . . ?
N7 Mn2 N10 C21 44.2(4) . . . . ?
N2 Mn2 N10 C21 -6.7(3) . . . . ?
N200 Mn2 N10 C20 91.1(3) . . . . ?
N8 Mn2 N10 C20 -72.8(3) . . . . ?
N40 Mn2 N10 C20 13.5(4) . . . . ?
N9 Mn2 N10 C20 1.2(3) . . . . ?
N7 Mn2 N10 C20 -136.1(3) . . . . ?
N2 Mn2 N10 C20 172.9(3) . . . . ?
C20 N10 C21 C2 -176.5(3) . . . . ?
Mn2 N10 C21 C2 3.2(5) . . . . ?
N2 C2 C21 N10 6.7(5) . . . . ?
C3 C2 C21 N10 -177.8(4) . . . . ?
N8 Mn2 N200 C200 10.5(15) . . . . ?
N10 Mn2 N200 C200 -62.0(12) . . . . ?
N40 Mn2 N200 C200 82.4(12) . . . . ?
N9 Mn2 N200 C200 10.2(12) . . . . ?
N7 Mn2 N200 C200 165.2(12) . . . . ?
N2 Mn2 N200 C200 -131.3(13) . . . . ?
Mn2 N200 C200 C201 78(10) . . . . ?
